data_2003427
loop_
_publ_author_name
'Echeverria, G.'
'Punte, G.'
'Rivero, B. E.'
'Bar\'on, M.'

_publ_section_title
;
 Conformational Studies of <i>trans</i>-1,4-Substituted Cyclohexanes.
 II. <i>trans</i>-1,4-Dibromo-1,4-cyclohexanedicarbonitrile,
 C~8~H~8~Br~2~N~2~
;
_journal_issue 5
_journal_name_full 'Acta Crystallographica Section C'
_journal_page_first 1023
_journal_page_last 1026
_journal_paper_doi 10.1107/S010827019401098X
_journal_volume 51
_journal_year 1995
_chemical_formula_sum 'C8 H8 Br2 N2'
_chemical_formula_weight 291.98
_space_group_IT_number 12
_symmetry_cell_setting monoclinic
_symmetry_space_group_name_Hall '-C 2y'
_symmetry_space_group_name_H-M 'C 1 2/m 1'
_atom_type_scat_source 'IntTabIV Table 2.2B'
_cell_angle_alpha 90
_cell_angle_beta 112.14(5)
_cell_angle_gamma 90
_cell_formula_units_Z 2
_cell_length_a 11.920(8)
_cell_length_b 6.885(5)
_cell_length_c 6.457(3)
_cell_measurement_reflns_used 25
_cell_measurement_temperature 295
_cell_measurement_theta_max 8.5
_cell_measurement_theta_min 2.5
_cell_volume 490.8(6)
_diffrn_measurement_device CAD-4
_diffrn_measurement_method \q-2\q
_diffrn_radiation_type MoK\a
_diffrn_radiation_wavelength 0.7093
_diffrn_reflns_av_R_equivalents 0.028
_diffrn_reflns_limit_h_max 14
_diffrn_reflns_limit_h_min -14
_diffrn_reflns_limit_k_max 8
_diffrn_reflns_limit_k_min 0
_diffrn_reflns_limit_l_max 7
_diffrn_reflns_limit_l_min 0
_diffrn_reflns_number 440
_diffrn_reflns_theta_max 25
_diffrn_standards_decay_% 4
_diffrn_standards_interval_count 30
_diffrn_standards_number 3
_exptl_absorpt_coefficient_mu 8.1
_exptl_absorpt_correction_T_max 1.48
_exptl_absorpt_correction_T_min 0.6
_exptl_absorpt_correction_type 'empirical (DIFABS; Walker & Stuart, 1983)'
_exptl_crystal_colour colourless
_exptl_crystal_density_diffrn 1.976
_exptl_crystal_description irregular
_exptl_crystal_size_max 0.25
_exptl_crystal_size_mid 0.15
_exptl_crystal_size_min 0.075
_refine_diff_density_max 0.68
_refine_diff_density_min -0.56
_refine_ls_extinction_method none
_refine_ls_goodness_of_fit_obs 1.39
_refine_ls_number_parameters 35
_refine_ls_number_reflns 306
_refine_ls_R_factor_obs 0.037
_refine_ls_shift/esd_max 0.001
_refine_ls_structure_factor_coef F
_refine_ls_weighting_details 'w = k/[\s^2^(F~o~)+0.00037F~o~^2^]'
_refine_ls_weighting_scheme calc
_refine_ls_wR_factor_obs 0.037
_reflns_number_observed 306
_reflns_number_total 370
_reflns_observed_criterion I>3\s(I)
_cod_data_source_file cr1127.cif
_cod_data_source_block cr1127a
_cod_depositor_comments
;
The following automatic conversions were performed:

'_refine_ls_weighting_scheme' value 'w =
k/[\s^2^(F~o~)+0.00037F~o~^2^]' was changed to 'calc'. New tag
'_refine_ls_weighting_details' was created. The value of the new tag
was set to 'w = k/[\s^2^(F~o~)+0.00037F~o~^2^]'.

Automatic conversion script
Id: cif_fix_values 3143 2015-03-26 13:38:13Z robertas 
;
_cod_original_cell_volume 490.8(5)
_cod_original_sg_symbol_H-M 'C 2/m'
_cod_database_code 2003427

loop_
_symmetry_equiv_pos_as_xyz
x,y,z
x,-y,z
-x,-y,-z
-x,y,-z
1/2+x,1/2+y,z
1/2+x,1/2-y,z
1/2-x,1/2-y,-z
1/2-x,1/2+y,-z

loop_
_atom_site_label
_atom_site_fract_x
_atom_site_fract_y
_atom_site_fract_z
_atom_site_U_iso_or_equiv
Br .1761(1) 0 .5381(2) .0399(4)
C(1) .1062(8) 0 .210(2) .029(4)
C(2) .0307(6) .1835(9) .126(1) .029(2)
C(3) .2125(9) 0 .140(2) .029(4)
N .2908(8) 0 .081(2) .044(4)
H(2a) -.0223(6) .1934(9) .231(1) .025(1)
H(2e) .0865(6) .3136(9) .163(1) .025(1)

loop_
_geom_angle_atom_site_label_1
_geom_angle_atom_site_label_2
_geom_angle_atom_site_label_3
_geom_angle_site_symmetry_3
_geom_angle
_geom_angle_publ_flag
Br C(1) C(2) . 109.6(2) yes
Br C(1) C(3) . 105.2(7) yes
C(2) C(1) C(3) . 110.2(3) yes
C(1) C(3) N . 178.0(10) yes
C(1) C(2) C(2) 4 111.2(5) yes
C(2) C(1) C(2) 2 111.7(4) yes

loop_
_geom_bond_atom_site_label_1
_geom_bond_atom_site_label_2
_geom_bond_site_symmetry_2
_geom_bond_distance
_geom_bond_publ_flag
Br C(1) . 1.960(10) yes
C(1) C(2) . 1.527(8) yes
C(1) C(3) . 1.50(2) yes
C(3) N . 1.13(2) yes
C(2) C(2) 4 1.514(9) yes
